data_4124463
loop_
_publ_author_name
'Smith, J.D.'
'Corbett, J.D.'

_publ_section_title
;
 A remarkable alkali-metal-centered Zirconium cluster in potassium
 hexazirconium tetradecaiodide Zr6 I14 K Synthesis and characterization
;
_journal_name_full 'Journal of the American Chemical Society'
_journal_page_first 4618
_journal_page_last 4619
_journal_volume 106
_journal_year 1984
_chemical_formula_sum 'I14 K Zr6'
_chemical_name_systematic 'Zr6 I14 K'
_space_group_IT_number 64
_symmetry_space_group_name_Hall '-C 2ac 2'
_symmetry_space_group_name_H-M 'C m c a'
_cell_angle_alpha 90
_cell_angle_beta 90
_cell_angle_gamma 90
_cell_formula_units_Z 4
_cell_length_a 15.933
_cell_length_b 14.377
_cell_length_c 12.952
_cell_volume 2966.898
_citation_journal_id_ASTM JACSAT
_cod_data_source_file Smith_JACSAT_1984_1091.cif
_cod_data_source_block I14K1Zr6
_cod_original_formula_sum 'I14 K1 Zr6'
_cod_database_code 4124463

loop_
_symmetry_equiv_pos_as_xyz
x,y,z
-x+1/2,-y,z+1/2
x,-y,-z
-x+1/2,y,-z+1/2
-x,-y,-z
x-1/2,y,-z-1/2
-x,y,z
x-1/2,-y,z-1/2
x+1/2,y+1/2,z
-x+1,-y+1/2,z+1/2
x+1/2,-y+1/2,-z
-x+1,y+1/2,-z+1/2
-x+1/2,-y+1/2,-z
x,y+1/2,-z-1/2
-x+1/2,y+1/2,z
x,-y+1/2,z-1/2

loop_
_atom_site_label
_atom_site_type_symbol
_atom_site_fract_x
_atom_site_fract_y
_atom_site_fract_z
_atom_site_occupancy
_atom_site_U_iso_or_equiv
I2 I-1 0.12567 0.25609 0.00725 1 0.0
I4 I-1 0 0.15615 0.766 1 0.0
I5 I-1 0.24601 0 0 1 0.0
I3 I-1 0.25 0.34728 0.25 1 0.0
I1 I-1 0.12513 0.08981 0.24784 1 0.0
K1 K+1 0.5 0.5 0.5 1 0.0
Zr1 Zr+2 0.39034 0.06613 0.8883 1 0.0
Zr2 Zr+2 0 0.3612 0.898 1 0.0
